data_4350440
loop_
_publ_author_name
'Hagenbach, Adelheid'
'Yegen, Eda'
'Abram, Ulrich'

_publ_section_title
;
 Technetium tetrachloride as a precursor for small technetium(IV)
 complexes.
;
_journal_issue 18
_journal_name_full 'Inorganic chemistry'
_journal_page_first 7331
_journal_page_last 7338
_journal_paper_doi 10.1021/ic060896u
_journal_volume 45
_journal_year 2006
_chemical_formula_moiety TcCl4(THF)2
_chemical_formula_sum 'C8 H16 Cl4 O2 Tc'
_chemical_formula_weight 384.01
_chemical_name_common TcCl4(THF)2
_chemical_name_systematic
;
 Tetrachlorobis(tetrahydrofurane)technetium(IV)
;
_space_group_IT_number 19
_space_group_name_Hall 'P 2ac 2ab'
_space_group_name_H-M_alt 'P 21 21 21'
_symmetry_cell_setting orthorhombic
_symmetry_space_group_name_H-M 'P 21 21 21'
_atom_sites_solution_hydrogens geom
_atom_sites_solution_primary direct
_atom_sites_solution_secondary difmap
_audit_creation_method SHELXL-97
_cell_angle_alpha 90.00
_cell_angle_beta 90.00
_cell_angle_gamma 90.00
_cell_formula_units_Z 4
_cell_length_a 7.7373(7)
_cell_length_b 12.6583(16)
_cell_length_c 13.9407(13)
_cell_measurement_reflns_used 9303
_cell_measurement_temperature 173(2)
_cell_measurement_theta_max 29.63
_cell_measurement_theta_min 3.33
_cell_volume 1365.4(2)
_computing_cell_refinement 'STOE X-AREA'
_computing_data_collection 'STOE X-AREA'
_computing_data_reduction 'STOE X-RED'
_computing_publication_material 'SHELXL-97 (Sheldrick, 1997)'
_computing_structure_refinement 'SHELXL-97 (Sheldrick, 1997)'
_computing_structure_solution 'SHELXS-97 (Sheldrick, 1997)'
_diffrn_ambient_temperature 173(2)
_diffrn_measured_fraction_theta_full 0.986
_diffrn_measured_fraction_theta_max 0.986
_diffrn_measurement_device_type 'STOE IPDS 2T'
_diffrn_measurement_method 'rotation method'
_diffrn_radiation_monochromator graphite
_diffrn_radiation_source 'fine-focus sealed tube'
_diffrn_radiation_type MoK\a
_diffrn_radiation_wavelength 0.71073
_diffrn_reflns_av_R_equivalents 0.0655
_diffrn_reflns_av_sigmaI/netI 0.0298
_diffrn_reflns_limit_h_max 9
_diffrn_reflns_limit_h_min -9
_diffrn_reflns_limit_k_max 16
_diffrn_reflns_limit_k_min -12
_diffrn_reflns_limit_l_max 18
_diffrn_reflns_limit_l_min -13
_diffrn_reflns_number 4482
_diffrn_reflns_theta_full 27.50
_diffrn_reflns_theta_max 27.50
_diffrn_reflns_theta_min 3.41
_diffrn_standards_decay_% 0.1
_exptl_absorpt_coefficient_mu 1.816
_exptl_absorpt_correction_T_max 0.6947
_exptl_absorpt_correction_T_min 0.5263
_exptl_absorpt_correction_type integration
_exptl_absorpt_process_details 'X-Red/X-Shape, Fa. STOE'
_exptl_crystal_colour yellow
_exptl_crystal_density_diffrn 1.868
_exptl_crystal_density_method 'not measured'
_exptl_crystal_description block
_exptl_crystal_F_000 764
_exptl_crystal_size_max 0.6
_exptl_crystal_size_mid 0.3
_exptl_crystal_size_min 0.2
_refine_diff_density_max 0.780
_refine_diff_density_min -1.160
_refine_diff_density_rms 0.155
_refine_ls_abs_structure_details 'Flack H D (1983), Acta Cryst. A39, 876-881'
_refine_ls_abs_structure_Flack -0.05(7)
_refine_ls_extinction_coef 0.032(3)
_refine_ls_extinction_expression Fc^*^=kFc[1+0.001xFc^2^\l^3^/sin(2\q)]^-1/4^
_refine_ls_extinction_method SHELXL
_refine_ls_goodness_of_fit_ref 1.037
_refine_ls_hydrogen_treatment 'riding model'
_refine_ls_matrix_type full
_refine_ls_number_parameters 137
_refine_ls_number_reflns 3086
_refine_ls_number_restraints 0
_refine_ls_restrained_S_all 1.037
_refine_ls_R_factor_all 0.0522
_refine_ls_R_factor_gt 0.0518
_refine_ls_shift/su_max 0.010
_refine_ls_shift/su_mean 0.002
_refine_ls_structure_factor_coef Fsqd
_refine_ls_weighting_details 'calc w=1/[\s^2^(Fo^2^)+(0.1191P)^2^+0.5582P] where P=(Fo^2^+2Fc^2^)/3'
_refine_ls_weighting_scheme calc
_refine_ls_wR_factor_gt 0.1419
_refine_ls_wR_factor_ref 0.1425
_reflns_number_gt 3037
_reflns_number_total 3086
_reflns_threshold_expression >2sigma(I)
_cod_data_source_file ic060896usi20060523_100113.cif
_cod_data_source_block tccl4thf
_cod_database_code 4350440

loop_
_symmetry_equiv_pos_as_xyz
'x, y, z'
'-x+1/2, -y, z+1/2'
'x+1/2, -y+1/2, -z'
'-x, y+1/2, -z+1/2'

loop_
_atom_site_label
_atom_site_type_symbol
_atom_site_fract_x
_atom_site_fract_y
_atom_site_fract_z
_atom_site_U_iso_or_equiv
_atom_site_adp_type
_atom_site_occupancy
_atom_site_symmetry_multiplicity
_atom_site_calc_flag
_atom_site_refinement_flags
Tc1 Tc 0.90042(5) 1.01037(3) 0.40848(3) 0.03248(19) Uani 1 1 d .
Cl1 Cl 0.82091(18) 0.88321(10) 0.29706(9) 0.0402(3) Uani 1 1 d .
Cl2 Cl 0.96232(19) 1.14159(11) 0.51896(10) 0.0443(3) Uani 1 1 d .
Cl3 Cl 1.0228(2) 0.88399(12) 0.50386(10) 0.0475(4) Uani 1 1 d .
Cl4 Cl 1.15038(18) 1.04773(12) 0.32839(9) 0.0451(3) Uani 1 1 d .
O1 O 0.7627(5) 1.1214(3) 0.3252(3) 0.0359(7) Uani 1 1 d .
C1 C 0.8023(8) 1.2338(4) 0.3180(4) 0.0406(11) Uani 1 1 d .
H1A H 0.9213 1.2445 0.2984 0.049 Uiso 1 1 calc R
H1B H 0.7837 1.2688 0.3790 0.049 Uiso 1 1 calc R
C2 C 0.6786(8) 1.2757(4) 0.2425(4) 0.0475(13) Uani 1 1 d .
H2A H 0.7274 1.2697 0.1786 0.057 Uiso 1 1 calc R
H2B H 0.6485 1.3489 0.2547 0.057 Uiso 1 1 calc R
C3 C 0.5223(8) 1.2035(4) 0.2545(4) 0.0430(11) Uani 1 1 d .
H3A H 0.4520 1.2251 0.3087 0.052 Uiso 1 1 calc R
H3B H 0.4514 1.2030 0.1971 0.052 Uiso 1 1 calc R
C4 C 0.6030(7) 1.0965(4) 0.2719(4) 0.0392(10) Uani 1 1 d .
H4A H 0.5271 1.0518 0.3095 0.047 Uiso 1 1 calc R
H4B H 0.6291 1.0613 0.2118 0.047 Uiso 1 1 calc R
O2 O 0.6608(5) 0.9869(3) 0.4775(3) 0.0386(7) Uani 1 1 d .
C11 C 0.5682(8) 1.0669(5) 0.5342(4) 0.0478(14) Uani 1 1 d .
H11A H 0.5324 1.1254 0.4939 0.057 Uiso 1 1 calc R
H11B H 0.6411 1.0939 0.5853 0.057 Uiso 1 1 calc R
C12 C 0.4155(7) 1.0113(5) 0.5743(5) 0.0471(12) Uani 1 1 d .
H12A H 0.3169 1.0171 0.5317 0.057 Uiso 1 1 calc R
H12B H 0.3845 1.0396 0.6367 0.057 Uiso 1 1 calc R
C13 C 0.5817(8) 0.8825(4) 0.4935(4) 0.0432(12) Uani 1 1 d .
H13A H 0.6694 0.8288 0.5032 0.052 Uiso 1 1 calc R
H13B H 0.5095 0.8623 0.4396 0.052 Uiso 1 1 calc R
C14 C 0.4756(8) 0.8979(4) 0.5824(5) 0.0464(12) Uani 1 1 d .
H14A H 0.5448 0.8875 0.6397 0.056 Uiso 1 1 calc R
H14B H 0.3782 0.8497 0.5839 0.056 Uiso 1 1 calc R

loop_
_atom_site_aniso_label
_atom_site_aniso_U_11
_atom_site_aniso_U_22
_atom_site_aniso_U_33
_atom_site_aniso_U_23
_atom_site_aniso_U_13
_atom_site_aniso_U_12
Tc1 0.0343(3) 0.0287(2) 0.0344(2) -0.00035(13) -0.00118(13) -0.00072(13)
Cl1 0.0440(6) 0.0356(6) 0.0409(6) -0.0065(5) 0.0006(5) -0.0010(5)
Cl2 0.0514(7) 0.0373(7) 0.0442(6) -0.0076(5) -0.0073(6) -0.0062(5)
Cl3 0.0541(8) 0.0384(7) 0.0501(7) 0.0074(5) -0.0111(6) 0.0037(6)
Cl4 0.0357(6) 0.0519(7) 0.0477(6) 0.0030(5) 0.0025(5) -0.0035(5)
O1 0.0357(18) 0.0308(16) 0.0413(17) 0.0033(14) -0.0070(14) -0.0015(14)
C1 0.045(3) 0.030(2) 0.047(3) 0.0034(19) -0.004(2) -0.002(2)
C2 0.056(3) 0.039(3) 0.048(3) 0.008(2) -0.002(3) 0.005(3)
C3 0.046(3) 0.037(3) 0.046(3) -0.001(2) -0.004(2) 0.008(2)
C4 0.034(2) 0.038(2) 0.047(3) -0.0034(19) -0.007(2) 0.002(2)
O2 0.0422(17) 0.0295(17) 0.0441(16) -0.0056(14) 0.0099(15) -0.0028(15)
C11 0.054(3) 0.035(3) 0.054(3) -0.005(2) 0.022(3) 0.003(2)
C12 0.041(3) 0.044(3) 0.057(3) 0.007(2) 0.009(2) 0.008(2)
C13 0.050(3) 0.032(2) 0.047(3) -0.004(2) 0.010(2) -0.011(2)
C14 0.049(3) 0.038(3) 0.052(3) 0.004(2) 0.004(2) 0.002(2)

loop_
_atom_type_symbol
_atom_type_description
_atom_type_scat_dispersion_real
_atom_type_scat_dispersion_imag
_atom_type_scat_source
C C 0.0033 0.0016 'International Tables Vol C Tables 4.2.6.8 and 6.1.1.4'
H H 0.0000 0.0000 'International Tables Vol C Tables 4.2.6.8 and 6.1.1.4'
Cl Cl 0.1484 0.1585 'International Tables Vol C Tables 4.2.6.8 and 6.1.1.4'
O O 0.0106 0.0060 'International Tables Vol C Tables 4.2.6.8 and 6.1.1.4'
Tc Tc -1.4390 0.7593 'International Tables Vol C Tables 4.2.6.8 and 6.1.1.4'

loop_
_geom_angle_atom_site_label_1
_geom_angle_atom_site_label_2
_geom_angle_atom_site_label_3
_geom_angle
O2 Tc1 O1 84.33(15)
O2 Tc1 Cl4 175.39(11)
O1 Tc1 Cl4 91.19(11)
O2 Tc1 Cl3 90.01(11)
O1 Tc1 Cl3 174.18(11)
Cl4 Tc1 Cl3 94.50(6)
O2 Tc1 Cl2 88.82(10)
O1 Tc1 Cl2 89.58(11)
Cl4 Tc1 Cl2 90.08(5)
Cl3 Tc1 Cl2 91.69(6)
O2 Tc1 Cl1 88.55(10)
O1 Tc1 Cl1 87.69(10)
Cl4 Tc1 Cl1 92.34(5)
Cl3 Tc1 Cl1 90.79(5)
Cl2 Tc1 Cl1 176.39(5)
C1 O1 C4 110.5(4)
C1 O1 Tc1 125.5(3)
C4 O1 Tc1 123.9(3)
O1 C1 C2 104.8(4)
C1 C2 C3 102.4(4)
C4 C3 C2 103.1(4)
O1 C4 C3 103.6(4)
C11 O2 C13 109.5(4)
C11 O2 Tc1 125.2(3)
C13 O2 Tc1 124.1(3)
O2 C11 C12 105.3(4)
C11 C12 C14 103.5(5)
O2 C13 C14 103.6(4)
C13 C14 C12 103.3(5)

loop_
_geom_bond_atom_site_label_1
_geom_bond_atom_site_label_2
_geom_bond_distance
Tc1 O2 2.110(4)
Tc1 O1 2.111(4)
Tc1 Cl4 2.2827(14)
Tc1 Cl3 2.2858(14)
Tc1 Cl2 2.3152(13)
Tc1 Cl1 2.3200(12)
O1 C1 1.459(6)
O1 C4 1.476(6)
C1 C2 1.519(7)
C2 C3 1.525(8)
C3 C4 1.511(7)
O2 C11 1.471(6)
O2 C13 1.473(6)
C11 C12 1.484(8)
C12 C14 1.513(7)
C13 C14 1.500(8)
